data_2022970
loop_
_publ_author_name
'Upmann, Daniel'
'Jones, Peter G.'
'Bockfeld, Dirk'
'T&#xe2;rcoveanu, Eliza'

_publ_section_title
;
 Crystal structures of sixteen phosphane chalcogenide complexes of gold(I)
 chloride, bromide and iodide.
;
_journal_coeditor_code YZ2044
_journal_issue 'Pt 1'
_journal_name_full 'Acta crystallographica. Section E, Crystallographic communications'
_journal_page_first 34
_journal_page_last 49
_journal_paper_doi 10.1107/S2056989023010459
_journal_volume 80
_journal_year 2024
_chemical_formula_iupac '[Au Cl (C11 H25 P Se)]'
_chemical_formula_moiety 'C11 H25 Au Cl P Se'
_chemical_formula_sum 'C11 H25 Au Cl P Se'
_chemical_formula_weight 499.66
_chemical_name_systematic
;
[Bis(<i>tert</i>-butyl)(propan-2-yl)phosphane selenide-\k<i>Se</i>]chloridogold
;
_space_group_crystal_system monoclinic
_space_group_IT_number 14
_space_group_name_Hall '-P 2ybc'
_space_group_name_H-M_alt 'P 1 21/c 1'
_atom_sites_solution_hydrogens geom
_atom_sites_solution_primary direct
_atom_sites_solution_secondary difmap
_audit_creation_method SHELXL-2019/3
_cell_angle_alpha 90
_cell_angle_beta 90.4954(12)
_cell_angle_gamma 90
_cell_formula_units_Z 4
_cell_length_a 7.64505(10)
_cell_length_b 14.6437(2)
_cell_length_c 13.7211(2)
_cell_measurement_reflns_used 24794
_cell_measurement_temperature 100(2)
_cell_measurement_theta_max 30.8179
_cell_measurement_theta_min 2.6590
_cell_volume 1536.04(4)
_computing_cell_refinement
;
CrysAlisPro, Version 1.171.35.11 (Rigaku OD, 2020)
;
_computing_data_collection
;
CrysAlisPro, Version 1.171.35.11 (Rigaku OD, 2020)
;
_computing_data_reduction
;
CrysAlisPro, Version 1.171.35.11 (Rigaku OD, 2020)
;
_computing_molecular_graphics
;
Bruker XP (Bruker, 1998)
;
_computing_publication_material
;
SHELXL-2019/3 (Sheldrick, 2015)
;
_computing_structure_refinement
;
SHELXL-2019/3 (Sheldrick, 2015)
;
_computing_structure_solution
;
SHELXS-97 (Sheldrick, 2008)
;
_diffrn_ambient_temperature 100(2)
_diffrn_detector_area_resol_mean 16.1419
_diffrn_measured_fraction_theta_full 0.996
_diffrn_measured_fraction_theta_max 0.964
_diffrn_measurement_device_type 'Oxford Diffration Xcalibur, Eos'
_diffrn_measurement_method '\w scan'
_diffrn_radiation_type MoK\a
_diffrn_radiation_wavelength 0.71073
_diffrn_reflns_av_R_equivalents 0.0473
_diffrn_reflns_av_unetI/netI 0.0212
_diffrn_reflns_limit_h_max 10
_diffrn_reflns_limit_h_min -10
_diffrn_reflns_limit_k_max 20
_diffrn_reflns_limit_k_min -20
_diffrn_reflns_limit_l_max 19
_diffrn_reflns_limit_l_min -19
_diffrn_reflns_number 64129
_diffrn_reflns_theta_full 30.000
_diffrn_reflns_theta_max 30.887
_diffrn_reflns_theta_min 2.664
_diffrn_source 'Enhance (Mo) X-ray Source'
_exptl_absorpt_coefficient_mu 12.198
_exptl_absorpt_correction_T_max 1.00000
_exptl_absorpt_correction_T_min 0.17806
_exptl_absorpt_correction_type multi-scan
_exptl_absorpt_process_details
;
CrysAlisPro, Version 1.171.35.11 (Rigaku OD, 2020)
;
_exptl_crystal_colour colourless
_exptl_crystal_density_diffrn 2.161
_exptl_crystal_density_method 'not measured'
_exptl_crystal_description plate
_exptl_crystal_F_000 944
_exptl_crystal_size_max 0.3
_exptl_crystal_size_mid 0.2
_exptl_crystal_size_min 0.08
_refine_diff_density_max 2.041
_refine_diff_density_min -1.361
_refine_ls_extinction_coef 0.00130(6)
_refine_ls_extinction_expression Fc^*^=kFc[1+0.001xFc^2^\l^3^/sin(2\q)]^-1/4^
_refine_ls_extinction_method
;
SHELXL-2019/3 (Sheldrick, 2015)
;
_refine_ls_goodness_of_fit_ref 1.058
_refine_ls_hydrogen_treatment constr
_refine_ls_matrix_type full
_refine_ls_number_parameters 145
_refine_ls_number_reflns 4654
_refine_ls_number_restraints 0
_refine_ls_restrained_S_all 1.058
_refine_ls_R_factor_all 0.0243
_refine_ls_R_factor_gt 0.0203
_refine_ls_shift/su_max 0.001
_refine_ls_shift/su_mean 0.000
_refine_ls_structure_factor_coef Fsqd
_refine_ls_weighting_details 'w=1/[\s^2^(Fo^2^)+(0.0167P)^2^+2.0383P] where P=(Fo^2^+2Fc^2^)/3'
_refine_ls_weighting_scheme calc
_refine_ls_wR_factor_gt 0.0408
_refine_ls_wR_factor_ref 0.0423
_reflns_number_gt 4270
_reflns_number_total 4654
_reflns_threshold_expression 'I > 2\s(I)'
_cod_data_source_file yz2044sup1.cif
_cod_data_source_block 7a
_cod_depositor_comments 'Adding full bibliography for 2022965--2022980.cif.'
_cod_original_cell_volume 1536.05(4)
_cod_original_sg_symbol_H-M 'P 21/c'
_cod_database_code 2022970
_cod_database_fobs_code 2022970
_shelx_space_group_comment
;
The symmetry employed for this shelxl refinement is uniquely defined
by the following loop, which should always be used as a source of
symmetry information in preference to the above space-group names.
They are only intended as comments.
;
_shelx_estimated_absorpt_t_min 0.121
_shelx_estimated_absorpt_t_max 0.442

loop_
_space_group_symop_operation_xyz
'x, y, z'
'-x, y+1/2, -z+1/2'
'-x, -y, -z'
'x, -y-1/2, z-1/2'

loop_
_atom_site_type_symbol
_atom_site_label
_atom_site_fract_x
_atom_site_fract_y
_atom_site_fract_z
_atom_site_U_iso_or_equiv
_atom_site_adp_type
_atom_site_calc_flag
_atom_site_occupancy
_atom_site_disorder_assembly
_atom_site_disorder_group
Au Au1 0.12703(2) 0.62141(2) 0.08973(2) 0.01679(4) Uani d 1 . .
Cl Cl1 0.15337(9) 0.77264(4) 0.05004(5) 0.02287(13) Uani d 1 . .
P P1 0.26432(7) 0.42241(4) 0.23500(4) 0.01046(11) Uani d 1 . .
Se Se1 0.08348(3) 0.46295(2) 0.11688(2) 0.01764(6) Uani d 1 . .
C C1 0.2385(3) 0.49681(16) 0.34533(18) 0.0157(5) Uani d 1 . .
C C2 0.4922(3) 0.41782(17) 0.18606(19) 0.0178(5) Uani d 1 . .
C C3 0.1824(3) 0.30857(16) 0.27179(19) 0.0187(5) Uani d 1 . .
H H3 0.086991 0.321412 0.319288 0.022 Uiso calc 1 . .
C C11 0.3050(4) 0.4493(2) 0.4383(2) 0.0256(6) Uani d 1 . .
H H11A 0.426791 0.430479 0.429488 0.038 Uiso calc 1 . .
H H11B 0.232742 0.395501 0.451376 0.038 Uiso calc 1 . .
H H11C 0.297788 0.491755 0.493370 0.038 Uiso calc 1 . .
C C12 0.0418(3) 0.51502(17) 0.3594(2) 0.0189(5) Uani d 1 . .
H H12A 0.025236 0.553189 0.417219 0.028 Uiso calc 1 . .
H H12B -0.019542 0.456852 0.367911 0.028 Uiso calc 1 . .
H H12C -0.005278 0.546595 0.301899 0.028 Uiso calc 1 . .
C C13 0.3335(4) 0.58828(18) 0.3330(2) 0.0234(6) Uani d 1 . .
H H13A 0.302037 0.629288 0.386532 0.035 Uiso calc 1 . .
H H13B 0.298923 0.615991 0.270763 0.035 Uiso calc 1 . .
H H13C 0.460131 0.577997 0.333924 0.035 Uiso calc 1 . .
C C21 0.6285(4) 0.3994(3) 0.2661(3) 0.0361(8) Uani d 1 . .
H H21A 0.744569 0.393917 0.236878 0.054 Uiso calc 1 . .
H H21B 0.599553 0.342403 0.299840 0.054 Uiso calc 1 . .
H H21C 0.628745 0.449941 0.312897 0.054 Uiso calc 1 . .
C C22 0.4953(4) 0.34047(19) 0.1099(2) 0.0325(7) Uani d 1 . .
H H22A 0.402133 0.350485 0.061589 0.049 Uiso calc 1 . .
H H22B 0.476918 0.281716 0.142451 0.049 Uiso calc 1 . .
H H22C 0.608830 0.340036 0.077301 0.049 Uiso calc 1 . .
C C23 0.5391(3) 0.50705(18) 0.1344(2) 0.0201(5) Uani d 1 . .
H H23A 0.540991 0.557103 0.181804 0.030 Uiso calc 1 . .
H H23B 0.451620 0.519995 0.083621 0.030 Uiso calc 1 . .
H H23C 0.654649 0.501173 0.104697 0.030 Uiso calc 1 . .
C C31 0.3123(4) 0.24696(19) 0.3274(3) 0.0340(7) Uani d 1 . .
H H31A 0.249080 0.195800 0.356711 0.051 Uiso calc 1 . .
H H31B 0.370693 0.282460 0.378704 0.051 Uiso calc 1 . .
H H31C 0.399812 0.223407 0.282055 0.051 Uiso calc 1 . .
C C32 0.0945(5) 0.2535(2) 0.1900(2) 0.0347(7) Uani d 1 . .
H H32A 0.183385 0.232432 0.144179 0.052 Uiso calc 1 . .
H H32B 0.009513 0.292198 0.155597 0.052 Uiso calc 1 . .
H H32C 0.034243 0.200684 0.217962 0.052 Uiso calc 1 . .

loop_
_atom_site_aniso_label
_atom_site_aniso_U_11
_atom_site_aniso_U_22
_atom_site_aniso_U_33
_atom_site_aniso_U_12
_atom_site_aniso_U_13
_atom_site_aniso_U_23
Au1 0.01726(5) 0.02062(6) 0.01251(5) 0.00498(3) 0.00192(3) 0.00362(3)
Cl1 0.0321(3) 0.0194(3) 0.0172(3) 0.0056(2) 0.0043(2) 0.0006(2)
P1 0.0110(3) 0.0095(2) 0.0109(3) -0.00019(19) 0.0013(2) 0.0001(2)
Se1 0.01578(11) 0.02326(13) 0.01381(12) -0.00408(9) -0.00414(8) 0.00283(9)
C1 0.0191(11) 0.0168(11) 0.0114(11) -0.0044(9) 0.0015(8) -0.0032(9)
C2 0.0113(10) 0.0212(12) 0.0211(13) 0.0034(9) 0.0050(9) 0.0050(10)
C3 0.0246(12) 0.0106(10) 0.0211(13) -0.0015(9) 0.0074(10) 0.0020(9)
C11 0.0254(14) 0.0366(16) 0.0147(13) -0.0062(11) -0.0017(10) 0.0033(11)
C12 0.0218(12) 0.0153(11) 0.0198(13) 0.0019(9) 0.0083(9) -0.0028(9)
C13 0.0316(14) 0.0198(12) 0.0190(13) -0.0115(10) 0.0046(11) -0.0060(10)
C21 0.0127(12) 0.059(2) 0.0367(18) 0.0078(13) 0.0029(11) 0.0220(16)
C22 0.0385(17) 0.0195(13) 0.0401(19) 0.0061(12) 0.0241(14) -0.0013(12)
C23 0.0166(11) 0.0216(12) 0.0223(13) -0.0033(9) 0.0069(9) 0.0015(10)
C31 0.0384(17) 0.0185(13) 0.045(2) 0.0126(12) 0.0176(14) 0.0166(13)
C32 0.053(2) 0.0179(13) 0.0329(17) -0.0162(13) 0.0126(14) -0.0085(12)

loop_
_atom_type_symbol
_atom_type_description
_atom_type_scat_dispersion_real
_atom_type_scat_dispersion_imag
_atom_type_scat_source
C C 0.0033 0.0016 'International Tables Vol C Tables 4.2.6.8 and 6.1.1.4'
H H 0.0000 0.0000 'International Tables Vol C Tables 4.2.6.8 and 6.1.1.4'
P P 0.1023 0.0942 'International Tables Vol C Tables 4.2.6.8 and 6.1.1.4'
Cl Cl 0.1484 0.1585 'International Tables Vol C Tables 4.2.6.8 and 6.1.1.4'
Se Se -0.0929 2.2259 'International Tables Vol C Tables 4.2.6.8 and 6.1.1.4'
Au Au -2.0133 8.8022 'International Tables Vol C Tables 4.2.6.8 and 6.1.1.4'

loop_
_geom_angle_atom_site_label_1
_geom_angle_atom_site_label_2
_geom_angle_atom_site_label_3
_geom_angle_site_symmetry_1
_geom_angle_site_symmetry_3
_geom_angle
_geom_angle_publ_flag
Cl1 Au1 Se1 . . 174.465(18) y
C3 P1 C2 . . 112.52(11) y
C3 P1 C1 . . 105.33(11) y
C2 P1 C1 . . 114.50(12) y
C3 P1 Se1 . . 103.38(9) y
C2 P1 Se1 . . 109.00(8) y
C1 P1 Se1 . . 111.54(8) y
P1 Se1 Au1 . . 106.911(18) y
C13 C1 C11 . . 109.5(2) ?
C13 C1 C12 . . 109.0(2) ?
C11 C1 C12 . . 106.9(2) ?
C13 C1 P1 . . 111.40(17) ?
C11 C1 P1 . . 111.77(18) ?
C12 C1 P1 . . 108.12(16) ?
C23 C2 C21 . . 108.8(2) ?
C23 C2 C22 . . 108.0(2) ?
C21 C2 C22 . . 110.0(2) ?
C23 C2 P1 . . 110.95(16) ?
C21 C2 P1 . . 112.23(19) ?
C22 C2 P1 . . 106.81(18) ?
C32 C3 C31 . . 109.4(2) ?
C32 C3 P1 . . 114.91(19) ?
C31 C3 P1 . . 116.4(2) ?
C32 C3 H3 . . 105.0 ?
C31 C3 H3 . . 105.0 ?
P1 C3 H3 . . 105.0 ?
C1 C11 H11A . . 109.5 ?
C1 C11 H11B . . 109.5 ?
H11A C11 H11B . . 109.5 ?
C1 C11 H11C . . 109.5 ?
H11A C11 H11C . . 109.5 ?
H11B C11 H11C . . 109.5 ?
C1 C12 H12A . . 109.5 ?
C1 C12 H12B . . 109.5 ?
H12A C12 H12B . . 109.5 ?
C1 C12 H12C . . 109.5 ?
H12A C12 H12C . . 109.5 ?
H12B C12 H12C . . 109.5 ?
C1 C13 H13A . . 109.5 ?
C1 C13 H13B . . 109.5 ?
H13A C13 H13B . . 109.5 ?
C1 C13 H13C . . 109.5 ?
H13A C13 H13C . . 109.5 ?
H13B C13 H13C . . 109.5 ?
C2 C21 H21A . . 109.5 ?
C2 C21 H21B . . 109.5 ?
H21A C21 H21B . . 109.5 ?
C2 C21 H21C . . 109.5 ?
H21A C21 H21C . . 109.5 ?
H21B C21 H21C . . 109.5 ?
C2 C22 H22A . . 109.5 ?
C2 C22 H22B . . 109.5 ?
H22A C22 H22B . . 109.5 ?
C2 C22 H22C . . 109.5 ?
H22A C22 H22C . . 109.5 ?
H22B C22 H22C . . 109.5 ?
C2 C23 H23A . . 109.5 ?
C2 C23 H23B . . 109.5 ?
H23A C23 H23B . . 109.5 ?
C2 C23 H23C . . 109.5 ?
H23A C23 H23C . . 109.5 ?
H23B C23 H23C . . 109.5 ?
C3 C31 H31A . . 109.5 ?
C3 C31 H31B . . 109.5 ?
H31A C31 H31B . . 109.5 ?
C3 C31 H31C . . 109.5 ?
H31A C31 H31C . . 109.5 ?
H31B C31 H31C . . 109.5 ?
C3 C32 H32A . . 109.5 ?
C3 C32 H32B . . 109.5 ?
H32A C32 H32B . . 109.5 ?
C3 C32 H32C . . 109.5 ?
H32A C32 H32C . . 109.5 ?
H32B C32 H32C . . 109.5 ?

loop_
_geom_bond_atom_site_label_1
_geom_bond_atom_site_label_2
_geom_bond_site_symmetry_2
_geom_bond_distance
_geom_bond_publ_flag
Au1 Cl1 . 2.2898(6) y
Au1 Se1 . 2.3740(3) y
P1 C3 . 1.853(2) ?
P1 C2 . 1.874(2) ?
P1 C1 . 1.877(2) ?
P1 Se1 . 2.2027(6) y
C1 C13 . 1.534(3) ?
C1 C11 . 1.535(4) ?
C1 C12 . 1.540(3) ?
C2 C23 . 1.531(3) ?
C2 C21 . 1.532(4) ?
C2 C22 . 1.541(4) ?
C3 C32 . 1.532(4) ?
C3 C31 . 1.539(4) ?
C3 H3 . 1.0000 ?
C11 H11A . 0.9800 ?
C11 H11B . 0.9800 ?
C11 H11C . 0.9800 ?
C12 H12A . 0.9800 ?
C12 H12B . 0.9800 ?
C12 H12C . 0.9800 ?
C13 H13A . 0.9800 ?
C13 H13B . 0.9800 ?
C13 H13C . 0.9800 ?
C21 H21A . 0.9800 ?
C21 H21B . 0.9800 ?
C21 H21C . 0.9800 ?
C22 H22A . 0.9800 ?
C22 H22B . 0.9800 ?
C22 H22C . 0.9800 ?
C23 H23A . 0.9800 ?
C23 H23B . 0.9800 ?
C23 H23C . 0.9800 ?
C31 H31A . 0.9800 ?
C31 H31B . 0.9800 ?
C31 H31C . 0.9800 ?
C32 H32A . 0.9800 ?
C32 H32B . 0.9800 ?
C32 H32C . 0.9800 ?

loop_
_geom_hbond_atom_site_label_D
_geom_hbond_atom_site_label_H
_geom_hbond_atom_site_label_A
_geom_hbond_site_symmetry_A
_geom_hbond_distance_DH
_geom_hbond_distance_HA
_geom_hbond_distance_DA
_geom_hbond_angle_DHA
_geom_hbond_publ_flag
C13 H13B Au1 . 0.98 2.80 3.712(3) 154.9 yes
C23 H23B Au1 . 0.98 2.89 3.615(3) 131.2 yes
C32 H32B Se1 . 0.98 2.62 3.228(3) 120.4 yes
C3 H3 Cl1 2_545 1.00 2.68 3.599(3) 153.6 yes

loop_
_geom_torsion_atom_site_label_1
_geom_torsion_atom_site_label_2
_geom_torsion_atom_site_label_3
_geom_torsion_atom_site_label_4
_geom_torsion_site_symmetry_1
_geom_torsion_site_symmetry_2
_geom_torsion_site_symmetry_3
_geom_torsion_site_symmetry_4
_geom_torsion
_geom_torsion_publ_flag
C3 P1 Se1 Au1 . . . . 166.02(8) y
C2 P1 Se1 Au1 . . . . -74.09(9) y
C1 P1 Se1 Au1 . . . . 53.31(8) y
C3 P1 C1 C13 . . . . 168.86(19) ?
C2 P1 C1 C13 . . . . 44.7(2) ?
Se1 P1 C1 C13 . . . . -79.65(19) ?
C3 P1 C1 C11 . . . . 46.1(2) ?
C2 P1 C1 C11 . . . . -78.1(2) ?
Se1 P1 C1 C11 . . . . 157.55(15) ?
C3 P1 C1 C12 . . . . -71.34(19) ?
C2 P1 C1 C12 . . . . 164.51(16) ?
Se1 P1 C1 C12 . . . . 40.14(18) ?
C3 P1 C2 C23 . . . . 166.43(18) ?
C1 P1 C2 C23 . . . . -73.3(2) ?
Se1 P1 C2 C23 . . . . 52.4(2) ?
C3 P1 C2 C21 . . . . -71.6(2) ?
C1 P1 C2 C21 . . . . 48.6(2) ?
Se1 P1 C2 C21 . . . . 174.31(19) ?
C3 P1 C2 C22 . . . . 49.0(2) ?
C1 P1 C2 C22 . . . . 169.23(18) ?
Se1 P1 C2 C22 . . . . -65.06(19) ?
C2 P1 C3 C32 . . . . -87.3(2) ?
C1 P1 C3 C32 . . . . 147.3(2) ?
Se1 P1 C3 C32 . . . . 30.1(2) ?
C2 P1 C3 C31 . . . . 42.3(2) ?
C1 P1 C3 C31 . . . . -83.0(2) ?
Se1 P1 C3 C31 . . . . 159.79(19) ?
